data_7037284
loop_
_publ_author_name
'Hanf, Schirin'
'Garc\'ia-Rodr\'iguez, Ra\'ul'
'Bond, Andrew D.'
'Hey-Hawkins, Evamarie'
'Wright, Dominic S.'

_publ_section_title
;
 Sterically-constrained tripodal phosphorus-bridged tris-pyridyl ligands.
;
_journal_issue 1
_journal_name_full 'Dalton transactions (Cambridge, England : 2003)'
_journal_page_first 276
_journal_page_last 283
_journal_paper_doi 10.1039/c5dt04155d
_journal_volume 45
_journal_year 2015
_chemical_formula_moiety 'C30 H24 Fe N6 P2 2+, 2(C F3 O3 S -)'
_chemical_formula_sum 'C32 H24 F6 Fe N6 O6 P2 S2'
_chemical_formula_weight 884.48
_space_group_crystal_system monoclinic
_space_group_IT_number 14
_space_group_name_Hall '-P 2yn'
_space_group_name_H-M_alt 'P 1 21/n 1'
_symmetry_space_group_name_Hall '-P 2yn'
_symmetry_space_group_name_H-M 'P 1 21/n 1'
_atom_sites_solution_hydrogens geom
_audit_creation_method SHELXL-2013
_audit_update_record
;
2015-10-16 deposited with the CCDC.
2015-11-16 downloaded from the CCDC.
;
_cell_angle_alpha 90
_cell_angle_beta 91.836(2)
_cell_angle_gamma 90
_cell_formula_units_Z 8
_cell_length_a 17.6327(9)
_cell_length_b 20.0111(11)
_cell_length_c 19.8093(10)
_cell_measurement_reflns_used 9786
_cell_measurement_temperature 180(2)
_cell_measurement_theta_max 66.65
_cell_measurement_theta_min 3.97
_cell_volume 6986.1(6)
_computing_cell_refinement 'SAINT (Bruker, 2014)'
_computing_data_collection 'APEX2 (Bruker, 2014)'
_computing_data_reduction SAINT
_computing_molecular_graphics 'Mercury (Macrae et al., 2008)'
_computing_publication_material SHELXL
_computing_structure_refinement 'SHELXL (Sheldrick, 2015)'
_computing_structure_solution 'SHELXT (Sheldrick, 2015)'
_diffrn_ambient_temperature 180(2)
_diffrn_measured_fraction_theta_full 0.999
_diffrn_measured_fraction_theta_max 0.999
_diffrn_measurement_device_type 'Bruker D8-QUEST PHOTON-100'
_diffrn_measurement_method '\w and \f-scans'
_diffrn_radiation_type CuK\a
_diffrn_radiation_wavelength 1.54178
_diffrn_reflns_av_R_equivalents 0.0539
_diffrn_reflns_av_unetI/netI 0.0265
_diffrn_reflns_laue_measured_fraction_full 0.999
_diffrn_reflns_laue_measured_fraction_max 0.999
_diffrn_reflns_limit_h_max 21
_diffrn_reflns_limit_h_min -19
_diffrn_reflns_limit_k_max 23
_diffrn_reflns_limit_k_min -23
_diffrn_reflns_limit_l_max 23
_diffrn_reflns_limit_l_min -23
_diffrn_reflns_number 103989
_diffrn_reflns_point_group_measured_fraction_full 0.999
_diffrn_reflns_point_group_measured_fraction_max 0.999
_diffrn_reflns_theta_full 66.730
_diffrn_reflns_theta_max 66.729
_diffrn_reflns_theta_min 3.140
_diffrn_source 'Incoatec I\mS Cu microsource'
_exptl_absorpt_coefficient_mu 6.234
_exptl_absorpt_correction_T_max 0.7528
_exptl_absorpt_correction_T_min 0.5267
_exptl_absorpt_correction_type multi-scan
_exptl_absorpt_process_details 'SADABS (Bruker, 2014)'
_exptl_crystal_colour red
_exptl_crystal_density_diffrn 1.682
_exptl_crystal_description block
_exptl_crystal_F_000 3584
_exptl_crystal_size_max 0.180
_exptl_crystal_size_mid 0.070
_exptl_crystal_size_min 0.050
_refine_diff_density_max 1.167
_refine_diff_density_min -0.924
_refine_diff_density_rms 0.073
_refine_ls_extinction_method none
_refine_ls_goodness_of_fit_ref 1.018
_refine_ls_hydrogen_treatment constr
_refine_ls_matrix_type full
_refine_ls_number_parameters 991
_refine_ls_number_reflns 12364
_refine_ls_number_restraints 0
_refine_ls_restrained_S_all 1.018
_refine_ls_R_factor_all 0.0519
_refine_ls_R_factor_gt 0.0393
_refine_ls_shift/su_max 0.001
_refine_ls_shift/su_mean 0.000
_refine_ls_structure_factor_coef Fsqd
_refine_ls_weighting_details 'w=1/[\s^2^(Fo^2^)+(0.0478P)^2^+8.7109P] where P=(Fo^2^+2Fc^2^)/3'
_refine_ls_weighting_scheme calc
_refine_ls_wR_factor_gt 0.0939
_refine_ls_wR_factor_ref 0.1017
_reflns_Friedel_coverage 0.000
_reflns_number_gt 10244
_reflns_number_total 12364
_reflns_threshold_expression 'I > 2\s(I)'
_cod_data_source_file c5dt04155d2.cif
_cod_data_source_block 4
_cod_depositor_comments 'Adding full bibliography for 7037282--7037287.cif.'
_cod_database_code 7037284
_shelx_space_group_comment
;
The symmetry employed for this shelxl refinement is uniquely defined
by the following loop, which should always be used as a source of
symmetry information in preference to the above space-group names.
They are only intended as comments.
;
_shelx_estimated_absorpt_t_min 0.400
_shelx_estimated_absorpt_t_max 0.746

loop_
_space_group_symop_operation_xyz
'x, y, z'
'-x+1/2, y+1/2, -z+1/2'
'-x, -y, -z'
'x-1/2, -y-1/2, z-1/2'

loop_
_atom_site_label
_atom_site_type_symbol
_atom_site_fract_x
_atom_site_fract_y
_atom_site_fract_z
_atom_site_U_iso_or_equiv
_atom_site_adp_type
_atom_site_occupancy
_atom_site_site_symmetry_order
_atom_site_calc_flag
_atom_site_refinement_flags_posn
_atom_site_refinement_flags_adp
Fe1 Fe 0.01408(2) 0.68688(2) 0.74489(2) 0.01763(10) Uani 1 1 d . .
Fe2 Fe 0.51070(2) 0.66848(2) 0.74133(2) 0.01758(10) Uani 1 1 d . .
P1 P -0.07320(4) 0.70116(4) 0.89304(3) 0.02224(15) Uani 1 1 d . .
P2 P 0.10268(4) 0.68262(4) 0.59699(3) 0.02456(16) Uani 1 1 d . .
P3 P 0.32147(4) 0.66488(4) 0.73542(3) 0.02317(15) Uani 1 1 d . .
P4 P 0.69982(4) 0.67242(4) 0.74741(4) 0.02507(16) Uani 1 1 d . .
S1 S 0.62390(4) 0.37294(4) 0.96656(4) 0.03135(17) Uani 1 1 d . .
N4 N 0.08787(12) 0.75533(11) 0.71536(10) 0.0213(5) Uani 1 1 d . .
C41 C 0.12498(15) 0.75032(14) 0.65633(13) 0.0229(6) Uani 1 1 d . .
C45 C 0.10569(16) 0.80767(14) 0.75558(14) 0.0256(6) Uani 1 1 d . .
H45 H 0.0789 0.8130 0.7961 0.031 Uiso 1 1 calc R U
C44 C 0.16081(16) 0.85398(15) 0.74096(15) 0.0309(6) Uani 1 1 d . .
H44 H 0.1710 0.8903 0.7707 0.037 Uiso 1 1 calc R U
C42 C 0.18172(16) 0.79472(15) 0.63965(14) 0.0290(6) Uani 1 1 d . .
H42 H 0.2074 0.7893 0.5986 0.035 Uiso 1 1 calc R U
C43 C 0.20093(17) 0.84687(15) 0.68266(16) 0.0336(7) Uani 1 1 d . .
H43 H 0.2406 0.8770 0.6724 0.040 Uiso 1 1 calc R U
C55 C 0.09424(16) 0.55837(14) 0.75624(14) 0.0267(6) Uani 1 1 d . .
H55 H 0.0704 0.5569 0.7986 0.032 Uiso 1 1 calc R U
C53 C 0.17600(16) 0.50707(15) 0.67844(15) 0.0318(7) Uani 1 1 d . .
H53 H 0.2089 0.4719 0.6661 0.038 Uiso 1 1 calc R U
C54 C 0.13983(16) 0.50540(15) 0.73905(15) 0.0310(6) Uani 1 1 d . .
H54 H 0.1462 0.4683 0.7686 0.037 Uiso 1 1 calc R U
C51 C 0.11609(14) 0.61232(14) 0.65577(13) 0.0223(5) Uani 1 1 d . .
C52 C 0.16334(15) 0.56109(14) 0.63599(14) 0.0272(6) Uani 1 1 d . .
H52 H 0.1869 0.5630 0.5936 0.033 Uiso 1 1 calc R U
N1 N 0.06784(12) 0.68853(10) 0.83566(10) 0.0194(5) Uani 1 1 d . .
N3 N -0.05954(12) 0.61975(11) 0.78006(10) 0.0211(5) Uani 1 1 d . .
C35 C -0.07773(16) 0.56417(14) 0.74448(14) 0.0262(6) Uani 1 1 d . .
H35 H -0.0568 0.5588 0.7012 0.031 Uiso 1 1 calc R U
C15 C 0.14402(15) 0.68255(13) 0.84063(14) 0.0236(6) Uani 1 1 d . .
H15 H 0.1710 0.6775 0.8002 0.028 Uiso 1 1 calc R U
C14 C 0.18484(16) 0.68335(14) 0.90118(14) 0.0275(6) Uani 1 1 d . .
H14 H 0.2384 0.6781 0.9021 0.033 Uiso 1 1 calc R U
C32 C -0.13891(15) 0.57845(14) 0.86739(14) 0.0267(6) Uani 1 1 d . .
H32 H -0.1592 0.5842 0.9108 0.032 Uiso 1 1 calc R U
C31 C -0.09133(14) 0.62656(13) 0.84143(12) 0.0210(5) Uani 1 1 d . .
C34 C -0.12500(17) 0.51479(15) 0.76740(15) 0.0325(7) Uani 1 1 d . .
H34 H -0.1356 0.4763 0.7406 0.039 Uiso 1 1 calc R U
C12 C 0.06866(16) 0.69854(14) 0.95650(13) 0.0261(6) Uani 1 1 d . .
H12 H 0.0410 0.7046 0.9964 0.031 Uiso 1 1 calc R U
C13 C 0.14673(17) 0.69189(15) 0.96056(14) 0.0302(6) Uani 1 1 d . .
H13 H 0.1735 0.6931 1.0029 0.036 Uiso 1 1 calc R U
C33 C -0.15664(17) 0.52215(15) 0.82986(16) 0.0342(7) Uani 1 1 d . .
H33 H -0.1899 0.4892 0.8466 0.041 Uiso 1 1 calc R U
C11 C 0.03059(15) 0.69640(13) 0.89407(13) 0.0206(5) Uani 1 1 d . .
C75 C 0.48238(17) 0.54412(14) 0.81490(14) 0.0279(6) Uani 1 1 d . .
H75 H 0.5361 0.5407 0.8144 0.033 Uiso 1 1 calc R U
N7 N 0.44883(12) 0.59522(11) 0.78088(11) 0.0222(5) Uani 1 1 d . .
C73 C 0.36520(18) 0.50145(15) 0.85204(14) 0.0331(7) Uani 1 1 d . .
H73 H 0.3369 0.4708 0.8779 0.040 Uiso 1 1 calc R U
C74 C 0.44323(18) 0.49676(15) 0.85024(14) 0.0322(7) Uani 1 1 d . .
H74 H 0.4695 0.4615 0.8730 0.039 Uiso 1 1 calc R U
C71 C 0.37191(15) 0.59745(14) 0.78026(13) 0.0225(6) Uani 1 1 d . .
C72 C 0.32926(16) 0.55170(15) 0.81540(14) 0.0277(6) Uani 1 1 d . .
H72 H 0.2755 0.5549 0.8143 0.033 Uiso 1 1 calc R U
N8 N 0.44839(12) 0.66764(11) 0.65583(11) 0.0199(5) Uani 1 1 d . .
C83 C 0.36294(17) 0.66467(16) 0.53472(14) 0.0322(7) Uani 1 1 d . .
H83 H 0.3338 0.6637 0.4936 0.039 Uiso 1 1 calc R U
C81 C 0.37151(14) 0.66613(13) 0.65576(13) 0.0213(5) Uani 1 1 d . .
C85 C 0.48125(15) 0.66758(13) 0.59530(13) 0.0226(6) Uani 1 1 d . .
H85 H 0.5351 0.6688 0.5945 0.027 Uiso 1 1 calc R U
C82 C 0.32805(15) 0.66498(15) 0.59619(14) 0.0271(6) Uani 1 1 d . .
H82 H 0.2743 0.6644 0.5976 0.032 Uiso 1 1 calc R U
C84 C 0.44102(16) 0.66586(14) 0.53448(14) 0.0271(6) Uani 1 1 d . .
H84 H 0.4667 0.6655 0.4931 0.033 Uiso 1 1 calc R U
C102 C 0.69252(16) 0.78894(14) 0.67276(14) 0.0264(6) Uani 1 1 d . .
H102 H 0.7463 0.7861 0.6743 0.032 Uiso 1 1 calc R U
C105 C 0.53889(15) 0.79418(14) 0.67016(13) 0.0245(6) Uani 1 1 d . .
H105 H 0.4850 0.7965 0.6689 0.029 Uiso 1 1 calc R U
C104 C 0.57864(16) 0.84465(14) 0.63914(14) 0.0276(6) Uani 1 1 d . .
H104 H 0.5525 0.8809 0.6180 0.033 Uiso 1 1 calc R U
C103 C 0.65654(16) 0.84146(15) 0.63932(15) 0.0298(6) Uani 1 1 d . .
H103 H 0.6851 0.8746 0.6170 0.036 Uiso 1 1 calc R U
C101 C 0.64956(14) 0.74059(14) 0.70392(13) 0.0221(6) Uani 1 1 d . .
N9 N 0.44524(12) 0.73879(11) 0.78094(10) 0.0203(5) Uani 1 1 d . .
N10 N 0.57241(11) 0.74188(11) 0.70202(10) 0.0209(5) Uani 1 1 d . .
C95 C 0.47681(15) 0.79147(14) 0.81362(13) 0.0236(6) Uani 1 1 d . .
H95 H 0.5305 0.7958 0.8146 0.028 Uiso 1 1 calc R U
C93 C 0.35697(16) 0.83340(14) 0.84580(14) 0.0286(6) Uani 1 1 d . .
H93 H 0.3270 0.8649 0.8690 0.034 Uiso 1 1 calc R U
C94 C 0.43467(16) 0.83956(14) 0.84579(14) 0.0277(6) Uani 1 1 d . .
H94 H 0.4591 0.8764 0.8676 0.033 Uiso 1 1 calc R U
C91 C 0.36835(14) 0.73460(14) 0.77917(13) 0.0212(5) Uani 1 1 d . .
C92 C 0.32331(15) 0.78068(14) 0.81143(13) 0.0245(6) Uani 1 1 d . .
H92 H 0.2697 0.7760 0.8099 0.029 Uiso 1 1 calc R U
C125 C 0.54009(16) 0.66750(14) 0.88774(13) 0.0242(6) Uani 1 1 d . .
H125 H 0.4863 0.6677 0.8886 0.029 Uiso 1 1 calc R U
C121 C 0.65012(15) 0.67129(14) 0.82723(13) 0.0233(6) Uani 1 1 d . .
C122 C 0.69326(16) 0.67097(15) 0.88656(15) 0.0312(7) Uani 1 1 d . .
H122 H 0.7470 0.6733 0.8851 0.037 Uiso 1 1 calc R U
C123 C 0.65883(18) 0.66725(17) 0.94817(15) 0.0360(7) Uani 1 1 d . .
H123 H 0.6882 0.6660 0.9892 0.043 Uiso 1 1 calc R U
C124 C 0.58053(17) 0.66547(15) 0.94847(14) 0.0305(6) Uani 1 1 d . .
H124 H 0.5549 0.6629 0.9899 0.037 Uiso 1 1 calc R U
N12 N 0.57304(12) 0.66922(11) 0.82692(11) 0.0216(5) Uani 1 1 d . .
N6 N -0.03921(12) 0.68433(11) 0.65410(10) 0.0202(5) Uani 1 1 d . .
C61 C -0.00135(15) 0.68511(13) 0.59564(13) 0.0233(6) Uani 1 1 d . .
C65 C -0.11585(16) 0.68384(14) 0.64891(14) 0.0248(6) Uani 1 1 d . .
H65 H -0.1434 0.6833 0.6894 0.030 Uiso 1 1 calc R U
C64 C -0.15635(17) 0.68411(15) 0.58815(14) 0.0297(6) Uani 1 1 d . .
H64 H -0.2102 0.6828 0.5871 0.036 Uiso 1 1 calc R U
C63 C -0.11730(17) 0.68628(16) 0.52914(15) 0.0336(7) Uani 1 1 d . .
H63 H -0.1438 0.6876 0.4866 0.040 Uiso 1 1 calc R U
C62 C -0.03874(17) 0.68655(15) 0.53277(14) 0.0294(6) Uani 1 1 d . .
H62 H -0.0106 0.6877 0.4927 0.035 Uiso 1 1 calc R U
O1 O 0.62212(13) 0.36052(13) 1.03818(11) 0.0443(6) Uani 1 1 d . .
O2 O 0.55272(12) 0.36478(12) 0.93001(11) 0.0404(5) Uani 1 1 d . .
O3 O 0.68839(13) 0.34585(13) 0.93329(12) 0.0479(6) Uani 1 1 d . .
C4 C 0.6399(2) 0.46280(18) 0.96084(16) 0.0418(8) Uani 1 1 d . .
F13 F 0.70368(14) 0.48133(13) 0.99207(12) 0.0711(7) Uani 1 1 d . .
F11 F 0.58427(14) 0.49792(11) 0.98721(11) 0.0626(6) Uani 1 1 d . .
F12 F 0.64396(14) 0.48238(11) 0.89590(10) 0.0598(6) Uani 1 1 d . .
S2 S 0.84837(4) 0.38738(4) 0.59224(4) 0.03534(18) Uani 1 1 d . .
O4 O 0.90328(12) 0.33739(12) 0.57906(12) 0.0414(5) Uani 1 1 d . .
O6 O 0.78151(13) 0.38599(13) 0.54918(16) 0.0630(8) Uani 1 1 d . .
O5 O 0.83530(18) 0.39745(17) 0.66294(14) 0.0809(11) Uani 1 1 d . .
C2 C 0.89473(18) 0.46472(17) 0.56823(17) 0.0406(8) Uani 1 1 d . .
F4 F 0.95780(10) 0.47635(10) 0.60522(10) 0.0476(5) Uani 1 1 d . .
F5 F 0.85013(14) 0.51699(12) 0.57757(18) 0.0897(9) Uani 1 1 d . .
F6 F 0.91465(16) 0.46316(14) 0.50467(11) 0.0796(8) Uani 1 1 d . .
S3 S 0.36673(4) 0.37759(4) 0.55827(4) 0.03525(18) Uani 1 1 d . .
N5 N 0.08153(12) 0.61216(11) 0.71629(10) 0.0214(5) Uani 1 1 d . .
C25 C -0.06936(16) 0.81051(14) 0.72284(14) 0.0251(6) Uani 1 1 d . .
H25 H -0.0409 0.8118 0.6829 0.030 Uiso 1 1 calc R U
C21 C -0.09205(15) 0.76313(13) 0.82665(13) 0.0217(5) Uani 1 1 d . .
C24 C -0.12451(16) 0.85874(15) 0.73153(14) 0.0288(6) Uani 1 1 d . .
H24 H -0.1332 0.8924 0.6983 0.035 Uiso 1 1 calc R U
C22 C -0.14918(15) 0.80943(14) 0.83758(14) 0.0260(6) Uani 1 1 d . .
H22 H -0.1762 0.8082 0.8783 0.031 Uiso 1 1 calc R U
C23 C -0.16669(16) 0.85734(15) 0.78898(15) 0.0308(7) Uani 1 1 d . .
H23 H -0.2067 0.8884 0.7951 0.037 Uiso 1 1 calc R U
N2 N -0.05408(12) 0.76180(11) 0.76821(10) 0.0205(5) Uani 1 1 d . .
S4 S 0.12542(5) 0.39955(5) 0.92941(4) 0.0445(2) Uani 1 1 d . .
O10 O 0.19664(13) 0.38609(13) 0.96179(13) 0.0527(6) Uani 1 1 d . .
O11 O 0.11893(15) 0.38840(14) 0.85816(12) 0.0541(7) Uani 1 1 d . .
O12 O 0.06089(15) 0.37643(18) 0.96623(15) 0.0779(10) Uani 1 1 d . .
C3 C 0.1151(2) 0.4893(2) 0.93730(19) 0.0574(10) Uani 1 1 d . .
F7 F 0.11964(16) 0.51075(13) 1.00152(11) 0.0755(7) Uani 1 1 d . .
F9 F 0.16962(15) 0.52040(13) 0.90399(12) 0.0709(7) Uani 1 1 d . .
F8 F 0.04828(14) 0.51056(14) 0.91107(12) 0.0776(8) Uani 1 1 d . .
O7 O 0.43822(13) 0.36430(13) 0.59339(12) 0.0477(6) Uani 1 1 d . .
O8 O 0.36395(14) 0.36274(12) 0.48717(12) 0.0473(6) Uani 1 1 d . .
O9 O 0.30135(14) 0.35831(14) 0.59498(13) 0.0564(7) Uani 1 1 d . .
F3 F 0.42026(13) 0.49673(11) 0.53151(11) 0.0588(6) Uani 1 1 d . .
F2 F 0.36270(13) 0.49070(11) 0.62531(10) 0.0582(6) Uani 1 1 d . .
F1 F 0.29886(13) 0.49172(12) 0.53118(12) 0.0642(6) Uani 1 1 d . .
C1 C 0.36191(19) 0.46832(17) 0.56100(17) 0.0411(8) Uani 1 1 d . .
C111 C 0.65288(14) 0.60293(14) 0.70285(13) 0.0232(6) Uani 1 1 d . .
C115 C 0.54492(16) 0.54589(14) 0.66770(13) 0.0257(6) Uani 1 1 d . .
H115 H 0.4913 0.5411 0.6675 0.031 Uiso 1 1 calc R U
C114 C 0.58640(17) 0.49917(15) 0.63365(15) 0.0320(7) Uani 1 1 d . .
H114 H 0.5617 0.4631 0.6108 0.038 Uiso 1 1 calc R U
C112 C 0.69764(16) 0.55733(15) 0.66901(14) 0.0290(6) Uani 1 1 d . .
H112 H 0.7513 0.5620 0.6707 0.035 Uiso 1 1 calc R U
C113 C 0.66440(17) 0.50548(15) 0.63311(15) 0.0327(7) Uani 1 1 d . .
H113 H 0.6943 0.4749 0.6087 0.039 Uiso 1 1 calc R U
N11 N 0.57649(12) 0.59840(11) 0.70144(11) 0.0224(5) Uani 1 1 d . .

loop_
_atom_site_aniso_label
_atom_site_aniso_U_11
_atom_site_aniso_U_22
_atom_site_aniso_U_33
_atom_site_aniso_U_23
_atom_site_aniso_U_13
_atom_site_aniso_U_12
Fe1 0.0177(2) 0.0225(2) 0.01275(19) -0.00058(15) 0.00236(15) 0.00127(16)
Fe2 0.0108(2) 0.0251(2) 0.0168(2) 0.00017(16) -0.00019(15) 0.00127(16)
P1 0.0218(4) 0.0300(4) 0.0151(3) -0.0013(3) 0.0036(3) 0.0002(3)
P2 0.0228(4) 0.0354(4) 0.0157(3) 0.0003(3) 0.0054(3) 0.0037(3)
P3 0.0121(3) 0.0338(4) 0.0236(3) -0.0003(3) 0.0009(3) -0.0012(3)
P4 0.0126(3) 0.0367(4) 0.0259(4) -0.0008(3) 0.0002(3) 0.0024(3)
S1 0.0267(4) 0.0393(4) 0.0283(4) -0.0037(3) 0.0039(3) 0.0024(3)
N4 0.0212(11) 0.0260(12) 0.0169(11) 0.0017(9) 0.0013(9) 0.0021(9)
C41 0.0216(14) 0.0284(14) 0.0190(13) 0.0059(11) 0.0020(10) 0.0043(11)
C45 0.0259(15) 0.0258(14) 0.0249(14) 0.0024(11) -0.0006(11) 0.0020(11)
C44 0.0305(16) 0.0261(15) 0.0358(16) 0.0038(12) -0.0055(13) -0.0022(12)
C42 0.0252(15) 0.0351(16) 0.0268(15) 0.0113(12) 0.0048(11) 0.0033(12)
C43 0.0269(16) 0.0323(16) 0.0415(18) 0.0130(14) -0.0005(13) -0.0046(12)
C55 0.0265(15) 0.0280(15) 0.0256(14) 0.0002(12) -0.0011(11) -0.0010(12)
C53 0.0278(16) 0.0272(15) 0.0404(17) -0.0089(13) 0.0015(13) 0.0039(12)
C54 0.0309(16) 0.0255(15) 0.0363(16) 0.0006(12) -0.0054(13) 0.0025(12)
C51 0.0189(13) 0.0294(14) 0.0186(13) -0.0037(11) 0.0008(10) -0.0001(11)
C52 0.0224(14) 0.0307(15) 0.0285(15) -0.0090(12) 0.0016(11) 0.0002(11)
N1 0.0205(12) 0.0207(11) 0.0172(11) 0.0003(8) 0.0022(9) -0.0015(9)
N3 0.0188(11) 0.0264(12) 0.0179(11) -0.0009(9) -0.0008(8) 0.0008(9)
C35 0.0284(15) 0.0265(15) 0.0235(14) -0.0034(11) -0.0025(11) 0.0020(11)
C15 0.0195(14) 0.0281(15) 0.0233(14) -0.0001(11) 0.0028(11) -0.0007(11)
C14 0.0221(14) 0.0318(16) 0.0285(15) 0.0035(12) -0.0018(11) -0.0032(11)
C32 0.0247(15) 0.0310(15) 0.0244(14) 0.0064(12) 0.0015(11) 0.0007(12)
C31 0.0187(13) 0.0279(14) 0.0161(12) 0.0007(10) -0.0012(10) 0.0024(11)
C34 0.0342(17) 0.0269(15) 0.0360(16) -0.0043(13) -0.0055(13) -0.0043(12)
C12 0.0295(16) 0.0303(15) 0.0185(13) 0.0015(11) 0.0009(11) -0.0058(12)
C13 0.0330(17) 0.0363(17) 0.0209(14) 0.0031(12) -0.0074(12) -0.0043(13)
C33 0.0342(17) 0.0289(16) 0.0395(17) 0.0090(13) 0.0004(13) -0.0060(13)
C11 0.0228(14) 0.0221(13) 0.0170(12) 0.0006(10) 0.0022(10) -0.0020(10)
C75 0.0291(15) 0.0298(15) 0.0246(14) -0.0001(12) -0.0007(11) 0.0017(12)
N7 0.0204(12) 0.0275(12) 0.0189(11) -0.0002(9) 0.0007(9) -0.0008(9)
C73 0.0440(19) 0.0306(16) 0.0247(15) -0.0020(12) 0.0038(13) -0.0141(13)
C74 0.0426(18) 0.0266(15) 0.0273(15) 0.0015(12) -0.0022(13) -0.0015(13)
C71 0.0201(14) 0.0298(15) 0.0176(12) -0.0033(11) -0.0005(10) -0.0034(11)
C72 0.0255(15) 0.0329(16) 0.0250(14) -0.0044(12) 0.0035(11) -0.0092(12)
N8 0.0143(11) 0.0237(12) 0.0216(11) -0.0005(9) 0.0012(8) 0.0001(8)
C83 0.0300(16) 0.0450(18) 0.0209(14) 0.0046(13) -0.0084(12) -0.0054(13)
C81 0.0169(13) 0.0237(14) 0.0229(13) 0.0007(10) -0.0029(10) -0.0012(10)
C85 0.0189(14) 0.0259(14) 0.0233(14) -0.0004(11) 0.0038(10) -0.0013(11)
C82 0.0153(14) 0.0366(16) 0.0290(15) 0.0032(12) -0.0049(11) -0.0023(11)
C84 0.0293(16) 0.0311(15) 0.0208(14) 0.0018(11) 0.0003(11) -0.0043(12)
C102 0.0190(14) 0.0334(16) 0.0270(14) -0.0066(12) 0.0037(11) -0.0053(11)
C105 0.0210(14) 0.0287(15) 0.0236(14) -0.0003(11) -0.0007(11) 0.0020(11)
C104 0.0312(16) 0.0261(15) 0.0255(14) -0.0007(11) 0.0007(12) -0.0005(12)
C103 0.0312(16) 0.0284(15) 0.0304(15) -0.0035(12) 0.0071(12) -0.0084(12)
C101 0.0160(13) 0.0308(15) 0.0195(13) -0.0044(11) 0.0012(10) 0.0019(11)
N9 0.0156(11) 0.0278(12) 0.0176(10) 0.0024(9) 0.0005(8) 0.0011(9)
N10 0.0137(11) 0.0309(12) 0.0181(10) -0.0026(9) 0.0006(8) 0.0006(9)
C95 0.0168(13) 0.0305(15) 0.0233(13) 0.0010(11) -0.0004(10) -0.0002(11)
C93 0.0287(16) 0.0292(15) 0.0282(15) 0.0021(12) 0.0054(12) 0.0091(12)
C94 0.0292(16) 0.0272(15) 0.0265(14) -0.0026(12) -0.0006(12) 0.0017(12)
C91 0.0144(13) 0.0301(15) 0.0190(12) 0.0040(11) 0.0012(10) 0.0030(10)
C92 0.0162(13) 0.0315(15) 0.0258(14) 0.0058(11) 0.0020(10) 0.0047(11)
C125 0.0208(14) 0.0285(15) 0.0232(14) -0.0002(11) 0.0017(11) 0.0020(11)
C121 0.0156(13) 0.0304(15) 0.0238(14) -0.0018(11) -0.0014(10) 0.0029(11)
C122 0.0204(15) 0.0414(17) 0.0315(16) -0.0036(13) -0.0053(12) 0.0059(12)
C123 0.0329(17) 0.050(2) 0.0240(15) -0.0032(13) -0.0095(13) 0.0082(14)
C124 0.0326(17) 0.0375(17) 0.0213(14) 0.0003(12) 0.0003(12) 0.0041(13)
N12 0.0168(11) 0.0272(12) 0.0207(11) 0.0010(9) 0.0001(9) 0.0030(9)
N6 0.0206(12) 0.0242(12) 0.0159(11) -0.0025(9) 0.0036(8) 0.0016(9)
C61 0.0240(14) 0.0270(14) 0.0189(13) -0.0007(11) 0.0030(11) 0.0035(11)
C65 0.0253(15) 0.0288(15) 0.0205(13) -0.0015(11) 0.0018(11) 0.0031(11)
C64 0.0255(15) 0.0380(17) 0.0253(15) -0.0017(12) -0.0022(12) 0.0045(12)
C63 0.0313(17) 0.0479(19) 0.0212(14) -0.0030(13) -0.0059(12) 0.0068(14)
C62 0.0320(16) 0.0382(17) 0.0181(13) 0.0007(12) 0.0015(11) 0.0048(13)
O1 0.0450(14) 0.0593(15) 0.0287(11) 0.0030(11) 0.0025(10) 0.0009(11)
O2 0.0319(12) 0.0533(14) 0.0360(12) -0.0081(10) 0.0008(9) -0.0038(10)
O3 0.0371(13) 0.0581(16) 0.0494(14) -0.0066(12) 0.0147(11) 0.0120(11)
C4 0.045(2) 0.049(2) 0.0315(17) -0.0062(15) 0.0004(14) -0.0043(16)
F13 0.0662(15) 0.0748(16) 0.0711(16) -0.0092(13) -0.0186(12) -0.0292(13)
F11 0.0824(16) 0.0482(13) 0.0576(13) -0.0126(10) 0.0083(12) 0.0168(12)
F12 0.0860(16) 0.0533(13) 0.0402(11) 0.0060(10) 0.0040(11) -0.0116(11)
S2 0.0203(4) 0.0488(5) 0.0372(4) -0.0193(3) 0.0048(3) -0.0035(3)
O4 0.0303(12) 0.0474(14) 0.0461(13) -0.0033(11) -0.0050(10) 0.0072(10)
O6 0.0259(13) 0.0563(16) 0.105(2) -0.0254(16) -0.0249(13) 0.0054(11)
O5 0.087(2) 0.104(2) 0.0546(17) -0.0472(17) 0.0452(16) -0.0546(19)
C2 0.0324(18) 0.0436(19) 0.045(2) -0.0110(15) -0.0062(14) 0.0000(14)
F4 0.0350(10) 0.0570(12) 0.0504(11) -0.0128(10) -0.0028(9) -0.0131(9)
F5 0.0611(16) 0.0434(14) 0.163(3) -0.0161(16) -0.0144(17) 0.0145(12)
F6 0.117(2) 0.0859(19) 0.0356(12) 0.0024(12) -0.0019(13) -0.0420(16)
S3 0.0352(4) 0.0357(4) 0.0357(4) 0.0044(3) 0.0137(3) -0.0008(3)
N5 0.0209(11) 0.0257(12) 0.0175(11) -0.0006(9) -0.0006(9) 0.0014(9)
C25 0.0261(15) 0.0278(15) 0.0215(13) -0.0003(11) 0.0017(11) 0.0007(11)
C21 0.0210(13) 0.0270(14) 0.0169(12) -0.0053(10) 0.0005(10) -0.0010(11)
C24 0.0288(15) 0.0300(16) 0.0274(15) -0.0006(12) -0.0039(12) 0.0036(12)
C22 0.0226(14) 0.0317(15) 0.0238(14) -0.0080(11) 0.0017(11) 0.0031(11)
C23 0.0262(15) 0.0321(16) 0.0338(16) -0.0085(13) -0.0039(12) 0.0092(12)
N2 0.0215(12) 0.0233(11) 0.0168(10) -0.0008(9) 0.0003(8) 0.0000(9)
S4 0.0346(4) 0.0586(5) 0.0398(4) 0.0146(4) -0.0073(3) 0.0000(4)
O10 0.0343(13) 0.0601(16) 0.0627(16) 0.0052(13) -0.0134(11) 0.0076(11)
O11 0.0551(16) 0.0610(17) 0.0454(14) 0.0039(12) -0.0111(12) -0.0101(13)
O12 0.0437(15) 0.121(3) 0.0689(19) 0.0550(19) -0.0040(13) -0.0289(16)
C3 0.063(3) 0.072(3) 0.037(2) 0.0138(19) -0.0015(18) 0.015(2)
F7 0.119(2) 0.0710(16) 0.0366(12) 0.0071(11) 0.0054(13) 0.0248(15)
F9 0.0896(18) 0.0704(16) 0.0525(13) 0.0203(12) -0.0012(12) -0.0260(14)
F8 0.0676(16) 0.104(2) 0.0612(15) 0.0366(14) 0.0065(12) 0.0430(14)
O7 0.0419(14) 0.0562(15) 0.0456(14) 0.0133(12) 0.0104(11) 0.0135(11)
O8 0.0577(15) 0.0474(14) 0.0373(13) -0.0055(11) 0.0125(11) 0.0024(12)
O9 0.0479(15) 0.0655(17) 0.0573(16) 0.0063(13) 0.0242(12) -0.0191(13)
F3 0.0660(14) 0.0467(12) 0.0646(14) 0.0111(10) 0.0184(11) -0.0138(10)
F2 0.0657(14) 0.0606(14) 0.0487(12) -0.0172(10) 0.0079(10) 0.0006(11)
F1 0.0612(14) 0.0618(14) 0.0688(15) -0.0026(12) -0.0103(11) 0.0293(11)
C1 0.0389(19) 0.0423(19) 0.0423(19) -0.0009(15) 0.0051(15) 0.0035(15)
C111 0.0161(13) 0.0319(15) 0.0217(13) 0.0023(11) 0.0013(10) 0.0056(11)
C115 0.0223(14) 0.0292(15) 0.0254(14) 0.0000(12) -0.0018(11) 0.0016(11)
C114 0.0395(18) 0.0282(16) 0.0282(15) -0.0016(12) -0.0011(13) 0.0061(13)
C112 0.0220(14) 0.0365(16) 0.0289(15) 0.0041(12) 0.0053(11) 0.0097(12)
C113 0.0348(17) 0.0323(16) 0.0311(16) -0.0027(13) 0.0056(13) 0.0129(13)
N11 0.0185(11) 0.0289(12) 0.0196(11) 0.0019(9) -0.0002(9) 0.0041(9)

loop_
_atom_type_symbol
_atom_type_description
_atom_type_scat_dispersion_real
_atom_type_scat_dispersion_imag
_atom_type_scat_source
P P 0.2955 0.4335 'International Tables Vol C Tables 4.2.6.8 and 6.1.1.4'
Fe Fe -1.1336 3.1974 'International Tables Vol C Tables 4.2.6.8 and 6.1.1.4'
S S 0.3331 0.5567 'International Tables Vol C Tables 4.2.6.8 and 6.1.1.4'
N N 0.0311 0.0180 'International Tables Vol C Tables 4.2.6.8 and 6.1.1.4'
C C 0.0181 0.0091 'International Tables Vol C Tables 4.2.6.8 and 6.1.1.4'
O O 0.0492 0.0322 'International Tables Vol C Tables 4.2.6.8 and 6.1.1.4'
F F 0.0727 0.0534 'International Tables Vol C Tables 4.2.6.8 and 6.1.1.4'
H H 0.0000 0.0000 'International Tables Vol C Tables 4.2.6.8 and 6.1.1.4'

loop_
_geom_angle_atom_site_label_1
_geom_angle_atom_site_label_2
_geom_angle_atom_site_label_3
_geom_angle
N2 Fe1 N4 87.42(9)
N2 Fe1 N6 87.60(9)
N4 Fe1 N6 92.64(9)
N2 Fe1 N5 177.03(9)
N4 Fe1 N5 91.77(9)
N6 Fe1 N5 89.58(9)
N2 Fe1 N1 92.94(9)
N4 Fe1 N1 87.57(9)
N6 Fe1 N1 179.43(9)
N5 Fe1 N1 89.89(9)
N2 Fe1 N3 91.24(9)
N4 Fe1 N3 176.75(9)
N6 Fe1 N3 90.26(9)
N5 Fe1 N3 89.71(9)
N1 Fe1 N3 89.55(9)
N8 Fe2 N12 179.93(11)
N8 Fe2 N9 91.73(9)
N12 Fe2 N9 88.31(9)
N8 Fe2 N11 88.23(9)
N12 Fe2 N11 91.73(9)
N9 Fe2 N11 179.75(10)
N8 Fe2 N10 88.12(9)
N12 Fe2 N10 91.93(9)
N9 Fe2 N10 87.95(9)
N11 Fe2 N10 91.80(9)
N8 Fe2 N7 91.95(9)
N12 Fe2 N7 87.99(9)
N9 Fe2 N7 91.90(9)
N11 Fe2 N7 88.35(9)
N10 Fe2 N7 179.83(10)
C21 P1 C31 97.28(12)
C21 P1 C11 101.63(12)
C31 P1 C11 96.91(12)
C41 P2 C61 100.58(12)
C41 P2 C51 98.01(12)
C61 P2 C51 97.96(12)
C91 P3 C71 97.32(12)
C91 P3 C81 100.08(12)
C71 P3 C81 100.84(12)
C101 P4 C111 97.74(12)
C101 P4 C121 100.24(12)
C111 P4 C121 100.68(12)
O2 S1 O3 114.61(14)
O2 S1 O1 115.45(14)
O3 S1 O1 115.36(15)
O2 S1 C4 102.40(15)
O3 S1 C4 102.54(16)
O1 S1 C4 103.85(15)
C45 N4 C41 117.1(2)
C45 N4 Fe1 120.24(18)
C41 N4 Fe1 122.57(18)
N4 C41 C42 121.9(3)
N4 C41 P2 120.5(2)
C42 C41 P2 117.6(2)
N4 C45 C44 123.4(3)
N4 C45 H45 118.3
C44 C45 H45 118.3
C45 C44 C43 119.3(3)
C45 C44 H44 120.4
C43 C44 H44 120.4
C43 C42 C41 120.1(3)
C43 C42 H42 120.0
C41 C42 H42 120.0
C44 C43 C42 118.1(3)
C44 C43 H43 120.9
C42 C43 H43 120.9
N5 C55 C54 123.7(3)
N5 C55 H55 118.1
C54 C55 H55 118.1
C54 C53 C52 118.6(3)
C54 C53 H53 120.7
C52 C53 H53 120.7
C53 C54 C55 119.1(3)
C53 C54 H54 120.5
C55 C54 H54 120.5
N5 C51 C52 122.5(3)
N5 C51 P2 120.5(2)
C52 C51 P2 117.0(2)
C53 C52 C51 119.5(3)
C53 C52 H52 120.2
C51 C52 H52 120.2
C15 N1 C11 117.1(2)
C15 N1 Fe1 120.32(17)
C11 N1 Fe1 122.56(17)
C35 N3 C31 116.8(2)
C35 N3 Fe1 121.03(18)
C31 N3 Fe1 122.13(18)
N3 C35 C34 123.7(3)
N3 C35 H35 118.2
C34 C35 H35 118.2
N1 C15 C14 123.6(3)
N1 C15 H15 118.2
C14 C15 H15 118.2
C15 C14 C13 119.1(3)
C15 C14 H14 120.4
C13 C14 H14 120.4
C33 C32 C31 119.7(3)
C33 C32 H32 120.1
C31 C32 H32 120.1
N3 C31 C32 122.2(2)
N3 C31 P1 120.7(2)
C32 C31 P1 117.1(2)
C35 C34 C33 119.0(3)
C35 C34 H34 120.5
C33 C34 H34 120.5
C13 C12 C11 120.0(3)
C13 C12 H12 120.0
C11 C12 H12 120.0
C12 C13 C14 118.2(3)
C12 C13 H13 120.9
C14 C13 H13 120.9
C32 C33 C34 118.6(3)
C32 C33 H33 120.7
C34 C33 H33 120.7
N1 C11 C12 122.0(2)
N1 C11 P1 120.45(19)
C12 C11 P1 117.5(2)
N7 C75 C74 123.8(3)
N7 C75 H75 118.1
C74 C75 H75 118.1
C75 N7 C71 116.8(2)
C75 N7 Fe2 120.95(18)
C71 N7 Fe2 121.97(18)
C74 C73 C72 118.4(3)
C74 C73 H73 120.8
C72 C73 H73 120.8
C75 C74 C73 118.9(3)
C75 C74 H74 120.6
C73 C74 H74 120.6
N7 C71 C72 122.1(3)
N7 C71 P3 119.9(2)
C72 C71 P3 117.9(2)
C73 C72 C71 119.8(3)
C73 C72 H72 120.1
C71 C72 H72 120.1
C85 N8 C81 117.2(2)
C85 N8 Fe2 121.06(17)
C81 N8 Fe2 121.73(17)
C84 C83 C82 118.4(3)
C84 C83 H83 120.8
C82 C83 H83 120.8
N8 C81 C82 121.8(2)
N8 C81 P3 120.55(19)
C82 C81 P3 117.7(2)
N8 C85 C84 123.6(2)
N8 C85 H85 118.2
C84 C85 H85 118.2
C83 C82 C81 120.0(3)
C83 C82 H82 120.0
C81 C82 H82 120.0
C83 C84 C85 118.9(3)
C83 C84 H84 120.5
C85 C84 H84 120.5
C103 C102 C101 119.6(3)
C103 C102 H102 120.2
C101 C102 H102 120.2
N10 C105 C104 123.6(3)
N10 C105 H105 118.2
C104 C105 H105 118.2
C103 C104 C105 119.0(3)
C103 C104 H104 120.5
C105 C104 H104 120.5
C104 C103 C102 118.6(3)
C104 C103 H103 120.7
C102 C103 H103 120.7
N10 C101 C102 122.3(2)
N10 C101 P4 119.8(2)
C102 C101 P4 117.9(2)
C95 N9 C91 117.2(2)
C95 N9 Fe2 120.32(17)
C91 N9 Fe2 122.41(18)
C105 N10 C101 116.8(2)
C105 N10 Fe2 121.07(17)
C101 N10 Fe2 122.10(18)
N9 C95 C94 123.1(2)
N9 C95 H95 118.5
C94 C95 H95 118.5
C94 C93 C92 118.8(3)
C94 C93 H93 120.6
C92 C93 H93 120.6
C93 C94 C95 119.2(3)
C93 C94 H94 120.4
C95 C94 H94 120.4
N9 C91 C92 122.2(2)
N9 C91 P3 119.72(19)
C92 C91 P3 118.0(2)
C93 C92 C91 119.5(3)
C93 C92 H92 120.2
C91 C92 H92 120.2
N12 C125 C124 123.5(3)
N12 C125 H125 118.2
C124 C125 H125 118.2
N12 C121 C122 121.8(3)
N12 C121 P4 120.14(19)
C122 C121 P4 118.0(2)
C121 C122 C123 120.4(3)
C121 C122 H122 119.8
C123 C122 H122 119.8
C124 C123 C122 118.2(3)
C124 C123 H123 120.9
C122 C123 H123 120.9
C125 C124 C123 119.0(3)
C125 C124 H124 120.5
C123 C124 H124 120.5
C125 N12 C121 117.0(2)
C125 N12 Fe2 121.09(18)
C121 N12 Fe2 121.91(18)
C65 N6 C61 117.0(2)
C65 N6 Fe1 120.50(17)
C61 N6 Fe1 122.50(18)
N6 C61 C62 122.2(2)
N6 C61 P2 120.5(2)
C62 C61 P2 117.3(2)
N6 C65 C64 123.7(3)
N6 C65 H65 118.2
C64 C65 H65 118.2
C63 C64 C65 118.8(3)
C63 C64 H64 120.6
C65 C64 H64 120.6
C64 C63 C62 118.9(3)
C64 C63 H63 120.6
C62 C63 H63 120.6
C63 C62 C61 119.4(3)
C63 C62 H62 120.3
C61 C62 H62 120.3
F13 C4 F11 107.2(3)
F13 C4 F12 107.1(3)
F11 C4 F12 106.5(3)
F13 C4 S1 112.3(3)
F11 C4 S1 112.3(2)
F12 C4 S1 111.0(2)
O4 S2 O6 115.41(15)
O4 S2 O5 114.07(19)
O6 S2 O5 115.29(19)
O4 S2 C2 103.65(15)
O6 S2 C2 103.22(17)
O5 S2 C2 102.84(16)
F6 C2 F5 109.2(3)
F6 C2 F4 106.6(3)
F5 C2 F4 105.9(3)
F6 C2 S2 111.4(2)
F5 C2 S2 111.2(2)
F4 C2 S2 112.3(2)
O9 S3 O8 115.95(16)
O9 S3 O7 114.14(15)
O8 S3 O7 115.80(15)
O9 S3 C1 102.37(16)
O8 S3 C1 103.61(15)
O7 S3 C1 102.14(16)
C55 N5 C51 116.6(2)
C55 N5 Fe1 121.19(18)
C51 N5 Fe1 122.24(18)
N2 C25 C24 123.2(3)
N2 C25 H25 118.4
C24 C25 H25 118.4
N2 C21 C22 121.7(2)
N2 C21 P1 121.12(19)
C22 C21 P1 117.1(2)
C23 C24 C25 119.2(3)
C23 C24 H24 120.4
C25 C24 H24 120.4
C23 C22 C21 119.9(3)
C23 C22 H22 120.0
C21 C22 H22 120.0
C24 C23 C22 118.2(3)
C24 C23 H23 120.9
C22 C23 H23 120.9
C25 N2 C21 117.5(2)
C25 N2 Fe1 120.05(18)
C21 N2 Fe1 122.19(18)
O10 S4 O11 117.31(17)
O10 S4 O12 114.25(16)
O11 S4 O12 114.10(17)
O10 S4 C3 103.84(18)
O11 S4 C3 103.57(17)
O12 S4 C3 101.0(2)
F9 C3 F8 107.3(3)
F9 C3 F7 107.3(4)
F8 C3 F7 106.9(3)
F9 C3 S4 110.1(3)
F8 C3 S4 111.7(3)
F7 C3 S4 113.3(3)
F3 C1 F1 107.6(3)
F3 C1 F2 106.8(3)
F1 C1 F2 106.6(3)
F3 C1 S3 112.1(2)
F1 C1 S3 112.2(2)
F2 C1 S3 111.1(2)
N11 C111 C112 121.8(3)
N11 C111 P4 119.8(2)
C112 C111 P4 118.4(2)
N11 C115 C114 123.5(3)
N11 C115 H115 118.3
C114 C115 H115 118.2
C115 C114 C113 119.1(3)
C115 C114 H114 120.5
C113 C114 H114 120.5
C113 C112 C111 120.2(3)
C113 C112 H112 119.9
C111 C112 H112 119.9
C112 C113 C114 118.1(3)
C112 C113 H113 120.9
C114 C113 H113 120.9
C111 N11 C115 117.1(2)
C111 N11 Fe2 122.43(19)
C115 N11 Fe2 120.30(18)

loop_
_geom_bond_atom_site_label_1
_geom_bond_atom_site_label_2
_geom_bond_distance
Fe1 N2 1.985(2)
Fe1 N4 1.990(2)
Fe1 N6 2.003(2)
Fe1 N5 2.004(2)
Fe1 N1 2.006(2)
Fe1 N3 2.008(2)
Fe2 N8 1.989(2)
Fe2 N12 1.991(2)
Fe2 N9 1.996(2)
Fe2 N11 1.999(2)
Fe2 N10 2.000(2)
Fe2 N7 2.002(2)
P1 C21 1.830(3)
P1 C31 1.832(3)
P1 C11 1.832(3)
P2 C41 1.828(3)
P2 C61 1.834(3)
P2 C51 1.837(3)
P3 C91 1.826(3)
P3 C71 1.830(3)
P3 C81 1.833(3)
P4 C101 1.827(3)
P4 C111 1.831(3)
P4 C121 1.832(3)
S1 O2 1.438(2)
S1 O3 1.439(2)
S1 O1 1.442(2)
S1 C4 1.824(4)
N4 C45 1.347(4)
N4 C41 1.362(3)
C41 C42 1.386(4)
C45 C44 1.380(4)
C45 H45 0.9500
C44 C43 1.381(4)
C44 H44 0.9500
C42 C43 1.383(4)
C42 H42 0.9500
C43 H43 0.9500
C55 N5 1.350(4)
C55 C54 1.380(4)
C55 H55 0.9500
C53 C54 1.378(4)
C53 C52 1.383(4)
C53 H53 0.9500
C54 H54 0.9500
C51 N5 1.362(3)
C51 C52 1.386(4)
C52 H52 0.9500
N1 C15 1.349(3)
N1 C11 1.358(3)
N3 C35 1.350(3)
N3 C31 1.362(3)
C35 C34 1.379(4)
C35 H35 0.9500
C15 C14 1.379(4)
C15 H15 0.9500
C14 C13 1.384(4)
C14 H14 0.9500
C32 C33 1.380(4)
C32 C31 1.387(4)
C32 H32 0.9500
C34 C33 1.381(4)
C34 H34 0.9500
C12 C13 1.383(4)
C12 C11 1.389(4)
C12 H12 0.9500
C13 H13 0.9500
C33 H33 0.9500
C75 N7 1.351(4)
C75 C74 1.377(4)
C75 H75 0.9500
N7 C71 1.357(3)
C73 C74 1.381(4)
C73 C72 1.382(4)
C73 H73 0.9500
C74 H74 0.9500
C71 C72 1.386(4)
C72 H72 0.9500
N8 C85 1.348(3)
N8 C81 1.356(3)
C83 C84 1.377(4)
C83 C82 1.382(4)
C83 H83 0.9500
C81 C82 1.386(4)
C85 C84 1.379(4)
C85 H85 0.9500
C82 H82 0.9500
C84 H84 0.9500
C102 C103 1.385(4)
C102 C101 1.386(4)
C102 H102 0.9500
C105 N10 1.349(3)
C105 C104 1.384(4)
C105 H105 0.9500
C104 C103 1.375(4)
C104 H104 0.9500
C103 H103 0.9500
C101 N10 1.360(3)
N9 C95 1.348(3)
N9 C91 1.358(3)
C95 C94 1.384(4)
C95 H95 0.9500
C93 C94 1.376(4)
C93 C92 1.380(4)
C93 H93 0.9500
C94 H94 0.9500
C91 C92 1.386(4)
C92 H92 0.9500
C125 N12 1.355(3)
C125 C124 1.379(4)
C125 H125 0.9500
C121 N12 1.360(3)
C121 C122 1.379(4)
C122 C123 1.382(4)
C122 H122 0.9500
C123 C124 1.381(4)
C123 H123 0.9500
C124 H124 0.9500
N6 C65 1.352(4)
N6 C61 1.355(3)
C61 C62 1.391(4)
C65 C64 1.380(4)
C65 H65 0.9500
C64 C63 1.376(4)
C64 H64 0.9500
C63 C62 1.385(4)
C63 H63 0.9500
C62 H62 0.9500
C4 F13 1.319(4)
C4 F11 1.327(4)
C4 F12 1.349(4)
S2 O4 1.422(2)
S2 O6 1.433(2)
S2 O5 1.441(3)
S2 C2 1.821(4)
C2 F6 1.318(4)
C2 F5 1.325(4)
C2 F4 1.333(4)
S3 O9 1.436(2)
S3 O8 1.439(2)
S3 O7 1.445(2)
S3 C1 1.819(4)
C25 N2 1.347(3)
C25 C24 1.385(4)
C25 H25 0.9500
C21 N2 1.356(3)
C21 C22 1.391(4)
C24 C23 1.380(4)
C24 H24 0.9500
C22 C23 1.386(4)
C22 H22 0.9500
C23 H23 0.9500
S4 O10 1.418(2)
S4 O11 1.430(3)
S4 O12 1.447(3)
S4 C3 1.813(5)
C3 F9 1.337(5)
C3 F8 1.342(4)
C3 F7 1.342(4)
F3 C1 1.327(4)
F2 C1 1.350(4)
F1 C1 1.328(4)
C111 N11 1.349(3)
C111 C112 1.392(4)
C115 N11 1.355(4)
C115 C114 1.377(4)
C115 H115 0.9500
C114 C113 1.382(4)
C114 H114 0.9500
C112 C113 1.378(4)
C112 H112 0.9500
C113 H113 0.9500

loop_
_geom_torsion_atom_site_label_1
_geom_torsion_atom_site_label_2
_geom_torsion_atom_site_label_3
_geom_torsion_atom_site_label_4
_geom_torsion
C45 N4 C41 C42 3.5(4)
Fe1 N4 C41 C42 -173.4(2)
C45 N4 C41 P2 -178.02(19)
Fe1 N4 C41 P2 5.1(3)
C61 P2 C41 N4 45.8(2)
C51 P2 C41 N4 -53.9(2)
C61 P2 C41 C42 -135.7(2)
C51 P2 C41 C42 124.6(2)
C41 N4 C45 C44 -2.5(4)
Fe1 N4 C45 C44 174.5(2)
N4 C45 C44 C43 -0.6(4)
N4 C41 C42 C43 -1.5(4)
P2 C41 C42 C43 180.0(2)
C45 C44 C43 C42 2.7(4)
C41 C42 C43 C44 -1.7(4)
C52 C53 C54 C55 -2.0(4)
N5 C55 C54 C53 1.2(4)
C41 P2 C51 N5 50.6(2)
C61 P2 C51 N5 -51.4(2)
C41 P2 C51 C52 -128.4(2)
C61 P2 C51 C52 129.7(2)
C54 C53 C52 C51 1.1(4)
N5 C51 C52 C53 0.6(4)
P2 C51 C52 C53 179.5(2)
C31 N3 C35 C34 -1.0(4)
Fe1 N3 C35 C34 176.8(2)
C11 N1 C15 C14 0.7(4)
Fe1 N1 C15 C14 179.9(2)
N1 C15 C14 C13 -1.2(4)
C35 N3 C31 C32 1.3(4)
Fe1 N3 C31 C32 -176.38(19)
C35 N3 C31 P1 -178.05(19)
Fe1 N3 C31 P1 4.2(3)
C33 C32 C31 N3 -1.5(4)
C33 C32 C31 P1 177.9(2)
C21 P1 C31 N3 48.3(2)
C11 P1 C31 N3 -54.5(2)
C21 P1 C31 C32 -131.2(2)
C11 P1 C31 C32 126.1(2)
N3 C35 C34 C33 0.7(4)
C11 C12 C13 C14 0.2(4)
C15 C14 C13 C12 0.7(4)
C31 C32 C33 C34 1.2(4)
C35 C34 C33 C32 -0.8(4)
C15 N1 C11 C12 0.3(4)
Fe1 N1 C11 C12 -178.9(2)
C15 N1 C11 P1 -177.22(19)
Fe1 N1 C11 P1 3.6(3)
C13 C12 C11 N1 -0.7(4)
C13 C12 C11 P1 176.9(2)
C21 P1 C11 N1 -49.0(2)
C31 P1 C11 N1 50.0(2)
C21 P1 C11 C12 133.4(2)
C31 P1 C11 C12 -127.6(2)
C74 C75 N7 C71 -2.5(4)
C74 C75 N7 Fe2 171.8(2)
N7 C75 C74 C73 -0.7(4)
C72 C73 C74 C75 3.2(4)
C75 N7 C71 C72 3.1(4)
Fe2 N7 C71 C72 -171.1(2)
C75 N7 C71 P3 -179.99(19)
Fe2 N7 C71 P3 5.8(3)
C91 P3 C71 N7 -56.1(2)
C81 P3 C71 N7 45.7(2)
C91 P3 C71 C72 121.0(2)
C81 P3 C71 C72 -137.2(2)
C74 C73 C72 C71 -2.6(4)
N7 C71 C72 C73 -0.6(4)
P3 C71 C72 C73 -177.6(2)
C85 N8 C81 C82 -0.4(4)
Fe2 N8 C81 C82 -179.5(2)
C85 N8 C81 P3 179.13(19)
Fe2 N8 C81 P3 0.1(3)
C91 P3 C81 N8 50.1(2)
C71 P3 C81 N8 -49.4(2)
C91 P3 C81 C82 -130.4(2)
C71 P3 C81 C82 130.1(2)
C81 N8 C85 C84 -0.2(4)
Fe2 N8 C85 C84 178.9(2)
C84 C83 C82 C81 -0.3(4)
N8 C81 C82 C83 0.7(4)
P3 C81 C82 C83 -178.9(2)
C82 C83 C84 C85 -0.2(4)
N8 C85 C84 C83 0.5(4)
N10 C105 C104 C103 1.2(4)
C105 C104 C103 C102 -2.3(4)
C101 C102 C103 C104 1.2(4)
C103 C102 C101 N10 1.2(4)
C103 C102 C101 P4 -179.9(2)
C111 P4 C101 N10 54.3(2)
C121 P4 C101 N10 -48.1(2)
C111 P4 C101 C102 -124.6(2)
C121 P4 C101 C102 133.0(2)
C104 C105 N10 C101 1.1(4)
C104 C105 N10 Fe2 -176.7(2)
C102 C101 N10 C105 -2.3(4)
P4 C101 N10 C105 178.85(19)
C102 C101 N10 Fe2 175.48(19)
P4 C101 N10 Fe2 -3.3(3)
C91 N9 C95 C94 1.3(4)
Fe2 N9 C95 C94 -175.8(2)
C92 C93 C94 C95 -2.4(4)
N9 C95 C94 C93 1.1(4)
C95 N9 C91 C92 -2.4(4)
Fe2 N9 C91 C92 174.67(19)
C95 N9 C91 P3 179.67(19)
Fe2 N9 C91 P3 -3.3(3)
C71 P3 C91 N9 54.6(2)
C81 P3 C91 N9 -47.9(2)
C71 P3 C91 C92 -123.5(2)
C81 P3 C91 C92 134.0(2)
C94 C93 C92 C91 1.4(4)
N9 C91 C92 C93 1.0(4)
P3 C91 C92 C93 179.0(2)
C101 P4 C121 N12 50.8(2)
C111 P4 C121 N12 -49.2(2)
C101 P4 C121 C122 -130.8(2)
C111 P4 C121 C122 129.2(2)
N12 C121 C122 C123 1.2(5)
P4 C121 C122 C123 -177.2(2)
C121 C122 C123 C124 -1.5(5)
N12 C125 C124 C123 2.0(5)
C122 C123 C124 C125 0.0(5)
C124 C125 N12 C121 -2.3(4)
C124 C125 N12 Fe2 177.6(2)
C122 C121 N12 C125 0.7(4)
P4 C121 N12 C125 179.1(2)
C122 C121 N12 Fe2 -179.2(2)
P4 C121 N12 Fe2 -0.8(3)
C65 N6 C61 C62 1.1(4)
Fe1 N6 C61 C62 -176.9(2)
C65 N6 C61 P2 -177.67(19)
Fe1 N6 C61 P2 4.4(3)
C41 P2 C61 N6 -51.1(2)
C51 P2 C61 N6 48.7(2)
C41 P2 C61 C62 130.1(2)
C51 P2 C61 C62 -130.2(2)
C61 N6 C65 C64 0.0(4)
Fe1 N6 C65 C64 178.0(2)
N6 C65 C64 C63 -1.3(5)
C65 C64 C63 C62 1.5(5)
C64 C63 C62 C61 -0.5(5)
N6 C61 C62 C63 -0.9(4)
P2 C61 C62 C63 177.9(2)
O2 S1 C4 F13 179.8(2)
O3 S1 C4 F13 -61.1(3)
O1 S1 C4 F13 59.3(3)
O2 S1 C4 F11 58.9(3)
O3 S1 C4 F11 177.9(2)
O1 S1 C4 F11 -61.6(3)
O2 S1 C4 F12 -60.3(3)
O3 S1 C4 F12 58.8(3)
O1 S1 C4 F12 179.2(2)
O4 S2 C2 F6 57.8(3)
O6 S2 C2 F6 -62.9(3)
O5 S2 C2 F6 176.9(3)
O4 S2 C2 F5 179.9(3)
O6 S2 C2 F5 59.2(3)
O5 S2 C2 F5 -61.0(3)
O4 S2 C2 F4 -61.7(3)
O6 S2 C2 F4 177.6(2)
O5 S2 C2 F4 57.4(3)
C54 C55 N5 C51 0.5(4)
C54 C55 N5 Fe1 179.7(2)
C52 C51 N5 C55 -1.4(4)
P2 C51 N5 C55 179.72(19)
C52 C51 N5 Fe1 179.4(2)
P2 C51 N5 Fe1 0.5(3)
C31 P1 C21 N2 -55.9(2)
C11 P1 C21 N2 42.7(2)
C31 P1 C21 C22 121.2(2)
C11 P1 C21 C22 -140.1(2)
N2 C25 C24 C23 -0.4(4)
N2 C21 C22 C23 -2.3(4)
P1 C21 C22 C23 -179.4(2)
C25 C24 C23 C22 3.4(4)
C21 C22 C23 C24 -2.1(4)
C24 C25 N2 C21 -3.9(4)
C24 C25 N2 Fe1 170.3(2)
C22 C21 N2 C25 5.2(4)
P1 C21 N2 C25 -177.76(19)
C22 C21 N2 Fe1 -168.8(2)
P1 C21 N2 Fe1 8.2(3)
O10 S4 C3 F9 63.2(3)
O11 S4 C3 F9 -59.8(3)
O12 S4 C3 F9 -178.2(3)
O10 S4 C3 F8 -177.7(3)
O11 S4 C3 F8 59.3(3)
O12 S4 C3 F8 -59.1(3)
O10 S4 C3 F7 -56.8(3)
O11 S4 C3 F7 -179.9(3)
O12 S4 C3 F7 61.8(3)
O9 S3 C1 F3 177.5(2)
O8 S3 C1 F3 -61.6(3)
O7 S3 C1 F3 59.1(3)
O9 S3 C1 F1 -61.2(3)
O8 S3 C1 F1 59.7(3)
O7 S3 C1 F1 -179.6(2)
O9 S3 C1 F2 58.1(3)
O8 S3 C1 F2 179.0(2)
O7 S3 C1 F2 -60.3(3)
C101 P4 C111 N11 -54.9(2)
C121 P4 C111 N11 47.2(2)
C101 P4 C111 C112 122.8(2)
C121 P4 C111 C112 -135.2(2)
N11 C115 C114 C113 -0.3(4)
N11 C111 C112 C113 -0.4(4)
P4 C111 C112 C113 -178.0(2)
C111 C112 C113 C114 -2.0(4)
C115 C114 C113 C112 2.3(4)
C112 C111 N11 C115 2.4(4)
P4 C111 N11 C115 180.00(19)
C112 C111 N11 Fe2 -173.4(2)
P4 C111 N11 Fe2 4.2(3)
C114 C115 N11 C111 -2.1(4)
C114 C115 N11 Fe2 173.8(2)
